data_4117672
loop_
_publ_author_name
'Lani A. Seaman'
'Guang Wu'
'Norman Edelstein'
'Wayne W. Lukens'
'Nicola Magnani'
'Trevor W. Hayton'

_publ_section_title
;
 Probing the 5f Orbital Contribution to the Bonding in a U(V) Ketimide
 Complex
;
_journal_name_full 'Journal of the American Chemical Society'
_journal_page_first 4931
_journal_page_last 4940
_journal_paper_doi 10.1021/ja211875s
_journal_volume 134
_journal_year 2012
_chemical_formula_sum 'C73 H92 N6 U'
_chemical_formula_weight 1291.56
_chemical_name_systematic
; 
 U(VI) Ph Ket 
;
_space_group_IT_number 14
_symmetry_cell_setting monoclinic
_symmetry_space_group_name_Hall '-P 2yn'
_symmetry_space_group_name_H-M 'P 1 21/n 1'
_atom_sites_solution_hydrogens geom
_atom_sites_solution_primary direct
_atom_sites_solution_secondary difmap
_audit_creation_method SHELXL-97
_cell_angle_alpha 90.00
_cell_angle_beta 92.216(2)
_cell_angle_gamma 90.00
_cell_formula_units_Z 2
_cell_length_a 14.2791(16)
_cell_length_b 11.9428(14)
_cell_length_c 19.064(2)
_cell_measurement_temperature 150(2)
_cell_volume 3248.6(6)
_computing_structure_refinement 'SHELXL-97 (Sheldrick, 2008)'
_computing_structure_solution 'SHELXS-97 (Sheldrick, 2008)'
_diffrn_ambient_temperature 150(2)
_diffrn_measured_fraction_theta_full 0.988
_diffrn_measured_fraction_theta_max 0.988
_diffrn_measurement_device_type 'CCD area detector'
_diffrn_measurement_method 'omega scan'
_diffrn_radiation_monochromator graphite
_diffrn_radiation_source 'fine-focus sealed tube'
_diffrn_radiation_type MoK\a
_diffrn_radiation_wavelength 0.71073
_diffrn_reflns_av_R_equivalents 0.0746
_diffrn_reflns_av_sigmaI/netI 0.0627
_diffrn_reflns_limit_h_max 17
_diffrn_reflns_limit_h_min -17
_diffrn_reflns_limit_k_max 14
_diffrn_reflns_limit_k_min -14
_diffrn_reflns_limit_l_max 23
_diffrn_reflns_limit_l_min -23
_diffrn_reflns_number 27029
_diffrn_reflns_theta_full 26.37
_diffrn_reflns_theta_max 26.37
_diffrn_reflns_theta_min 1.75
_exptl_absorpt_coefficient_mu 2.544
_exptl_absorpt_correction_T_max 0.280
_exptl_absorpt_correction_T_min 0.201
_exptl_absorpt_correction_type empirical
_exptl_absorpt_process_details 'psi scan'
_exptl_crystal_colour green
_exptl_crystal_density_diffrn 1.320
_exptl_crystal_description brick
_exptl_crystal_F_000 1328
_exptl_crystal_size_max 0.45
_exptl_crystal_size_mid 0.35
_exptl_crystal_size_min 0.3
_refine_diff_density_max 0.872
_refine_diff_density_min -0.753
_refine_diff_density_rms 0.098
_refine_ls_extinction_method none
_refine_ls_goodness_of_fit_ref 0.980
_refine_ls_hydrogen_treatment constr
_refine_ls_matrix_type full
_refine_ls_number_parameters 377
_refine_ls_number_reflns 6565
_refine_ls_number_restraints 0
_refine_ls_restrained_S_all 0.980
_refine_ls_R_factor_all 0.0622
_refine_ls_R_factor_gt 0.0272
_refine_ls_shift/su_max 0.000
_refine_ls_shift/su_mean 0.000
_refine_ls_structure_factor_coef Fsqd
_refine_ls_weighting_details 'calc w=1/[\s^2^(Fo^2^)+(0.0305P)^2^+1.6387P] where P=(Fo^2^+2Fc^2^)/3'
_refine_ls_weighting_scheme calc
_refine_ls_wR_factor_gt 0.0626
_refine_ls_wR_factor_ref 0.0739
_reflns_number_gt 4151
_reflns_number_total 6565
_reflns_threshold_expression >2sigma(I)
_cod_data_source_file ja211875s_si_002_5.cif
_cod_data_source_block complex5
_cod_original_cell_volume 3248.5(6)
_cod_database_code 4117672

loop_
_symmetry_equiv_pos_as_xyz
'x, y, z'
'-x+1/2, y+1/2, -z+1/2'
'-x, -y, -z'
'x-1/2, -y-1/2, z-1/2'

loop_
_atom_site_label
_atom_site_type_symbol
_atom_site_fract_x
_atom_site_fract_y
_atom_site_fract_z
_atom_site_U_iso_or_equiv
_atom_site_adp_type
_atom_site_occupancy
_atom_site_symmetry_multiplicity
_atom_site_calc_flag
_atom_site_refinement_flags
U1 U 0.5000 0.5000 0.0000 0.01604(6) Uani 1 2 d S
C3 C 0.7187(3) 0.3785(3) -0.0063(2) 0.0228(9) Uani 1 1 d .
N1 N 0.5616(2) 0.6385(3) 0.05966(17) 0.0241(8) Uani 1 1 d .
N2 N 0.4705(2) 0.4120(3) 0.09654(17) 0.0224(7) Uani 1 1 d .
C2 C 0.4488(3) 0.3649(3) 0.1528(2) 0.0216(9) Uani 1 1 d .
C1 C 0.5984(3) 0.7091(3) 0.1018(2) 0.0231(9) Uani 1 1 d .
N3 N 0.6380(2) 0.4230(3) -0.00542(17) 0.0260(8) Uani 1 1 d .
C4 C 0.6312(3) 0.8254(4) 0.0790(2) 0.0302(10) Uani 1 1 d .
C8 C 0.6175(3) 0.6732(4) 0.1764(2) 0.0260(10) Uani 1 1 d .
C24 C 0.7384(3) 0.2718(4) -0.0491(2) 0.0293(10) Uani 1 1 d .
C18 C 0.3552(3) 0.3904(3) 0.1839(2) 0.0229(9) Uani 1 1 d .
C17 C 0.4679(3) 0.1667(4) 0.1960(2) 0.0359(11) Uani 1 1 d .
H17A H 0.5109 0.1140 0.2175 0.054 Uiso 1 1 calc R
H17B H 0.4510 0.1425 0.1492 0.054 Uiso 1 1 calc R
H17C H 0.4126 0.1712 0.2230 0.054 Uiso 1 1 calc R
C25 C 0.8185(3) 0.2944(4) -0.0981(2) 0.0433(13) Uani 1 1 d .
H25A H 0.8033 0.3580 -0.1271 0.065 Uiso 1 1 calc R
H25B H 0.8277 0.2300 -0.1272 0.065 Uiso 1 1 calc R
H25C H 0.8750 0.3093 -0.0707 0.065 Uiso 1 1 calc R
C33 C 0.8342(3) 0.3926(4) 0.0971(2) 0.0328(11) Uani 1 1 d .
H33 H 0.8081 0.3283 0.1158 0.039 Uiso 1 1 calc R
C30 C 0.9143(3) 0.5816(4) 0.0424(3) 0.0444(13) Uani 1 1 d .
H30 H 0.9416 0.6447 0.0233 0.053 Uiso 1 1 calc R
C13 C 0.6930(3) 0.6050(4) 0.1921(3) 0.0364(11) Uani 1 1 d .
H13 H 0.7328 0.5848 0.1567 0.044 Uiso 1 1 calc R
C28 C 0.7992(3) 0.4331(3) 0.0332(2) 0.0236(9) Uani 1 1 d .
C14 C 0.5143(3) 0.2822(4) 0.1933(2) 0.0271(10) Uani 1 1 d .
C11 C 0.6530(4) 0.5949(4) 0.3121(3) 0.0442(13) Uani 1 1 d .
H11 H 0.6652 0.5688 0.3575 0.053 Uiso 1 1 calc R
C20 C 0.2588(3) 0.5040(5) 0.2552(3) 0.0464(11) Uani 1 1 d .
H20 H 0.2531 0.5641 0.2858 0.056 Uiso 1 1 calc R
C21 C 0.1822(3) 0.4401(5) 0.2390(3) 0.0450(13) Uani 1 1 d .
H21 H 0.1247 0.4569 0.2576 0.054 Uiso 1 1 calc R
C5 C 0.5841(3) 0.9169(4) 0.1222(3) 0.0363(11) Uani 1 1 d .
H5A H 0.5172 0.9112 0.1158 0.054 Uiso 1 1 calc R
H5B H 0.6043 0.9893 0.1068 0.054 Uiso 1 1 calc R
H5C H 0.6014 0.9074 0.1710 0.054 Uiso 1 1 calc R
C23 C 0.2773(3) 0.3254(4) 0.1673(3) 0.0394(12) Uani 1 1 d .
H23 H 0.2825 0.2643 0.1374 0.047 Uiso 1 1 calc R
C10 C 0.5761(4) 0.6630(4) 0.2975(3) 0.0411(12) Uani 1 1 d .
H10 H 0.5363 0.6825 0.3330 0.049 Uiso 1 1 calc R
C7 C 0.6065(4) 0.8437(4) 0.0014(2) 0.0503(14) Uani 1 1 d .
H7A H 0.6345 0.7857 -0.0257 0.075 Uiso 1 1 calc R
H7B H 0.6298 0.9153 -0.0129 0.075 Uiso 1 1 calc R
H7C H 0.5397 0.8418 -0.0062 0.075 Uiso 1 1 calc R
C22 C 0.1910(3) 0.3512(5) 0.1952(3) 0.0465(13) Uani 1 1 d .
H22 H 0.1389 0.3072 0.1837 0.056 Uiso 1 1 calc R
C32 C 0.9078(3) 0.4463(4) 0.1341(3) 0.0384(11) Uani 1 1 d .
H32 H 0.9297 0.4186 0.1773 0.046 Uiso 1 1 calc R
C27 C 0.6515(3) 0.2384(5) -0.0926(3) 0.0582(17) Uani 1 1 d .
H27A H 0.6337 0.2984 -0.1239 0.087 Uiso 1 1 calc R
H27B H 0.6012 0.2231 -0.0620 0.087 Uiso 1 1 calc R
H27C H 0.6647 0.1726 -0.1194 0.087 Uiso 1 1 calc R
C26 C 0.7679(4) 0.1755(4) 0.0000(3) 0.0456(13) Uani 1 1 d .
H26A H 0.7750 0.1083 -0.0269 0.068 Uiso 1 1 calc R
H26B H 0.7208 0.1643 0.0339 0.068 Uiso 1 1 calc R
H26C H 0.8264 0.1937 0.0238 0.068 Uiso 1 1 calc R
C29 C 0.8396(3) 0.5288(4) 0.0067(3) 0.0392(13) Uani 1 1 d .
H29 H 0.8165 0.5583 -0.0356 0.047 Uiso 1 1 calc R
C31 C 0.9475(3) 0.5402(4) 0.1061(3) 0.0396(12) Uani 1 1 d .
H31 H 0.9970 0.5758 0.1301 0.048 Uiso 1 1 calc R
C15 C 0.6069(3) 0.2735(5) 0.1556(3) 0.0505(16) Uani 1 1 d .
H15A H 0.6371 0.3453 0.1559 0.076 Uiso 1 1 calc R
H15B H 0.5946 0.2500 0.1080 0.076 Uiso 1 1 calc R
H15C H 0.6470 0.2199 0.1793 0.076 Uiso 1 1 calc R
C12 C 0.7109(3) 0.5662(4) 0.2594(3) 0.0441(13) Uani 1 1 d .
H12 H 0.7625 0.5204 0.2691 0.053 Uiso 1 1 calc R
C9 C 0.5588(3) 0.7020(4) 0.2298(2) 0.0327(11) Uani 1 1 d .
H9 H 0.5073 0.7480 0.2201 0.039 Uiso 1 1 calc R
C6 C 0.7380(3) 0.8322(4) 0.0935(3) 0.0486(14) Uani 1 1 d .
H6A H 0.7519 0.8209 0.1426 0.073 Uiso 1 1 calc R
H6B H 0.7602 0.9045 0.0798 0.073 Uiso 1 1 calc R
H6C H 0.7684 0.7753 0.0670 0.073 Uiso 1 1 calc R
C16 C 0.5327(3) 0.3226(4) 0.2684(3) 0.0379(12) Uani 1 1 d .
H16A H 0.5788 0.2753 0.2915 0.057 Uiso 1 1 calc R
H16B H 0.4756 0.3197 0.2933 0.057 Uiso 1 1 calc R
H16C H 0.5555 0.3982 0.2679 0.057 Uiso 1 1 calc R
C19 C 0.3456(3) 0.4816(4) 0.2273(3) 0.0405(13) Uani 1 1 d .
H19 H 0.3966 0.5279 0.2379 0.049 Uiso 1 1 calc R
C36 C 0.0571(4) 0.0721(7) 0.0297(4) 0.062(2) Uani 1 1 d .
C38 C 0.0293(4) -0.0144(5) 0.0699(3) 0.0488(15) Uani 1 1 d .
H38 H 0.0498 -0.0210 0.1166 0.059 Uiso 1 1 calc R
C37 C 0.0294(4) 0.0907(6) -0.0397(3) 0.0551(15) Uani 1 1 d .
H37 H 0.0502 0.1526 -0.0643 0.066 Uiso 1 1 calc R
C35 C 0.1124(8) 0.1424(10) 0.0591(6) 0.180(6) Uani 1 1 d .
H35A H 0.1255 0.1204 0.1069 0.269 Uiso 1 1 calc R
H35B H 0.0837 0.2152 0.0582 0.269 Uiso 1 1 calc R
H35C H 0.1697 0.1450 0.0345 0.269 Uiso 1 1 calc R

loop_
_atom_site_aniso_label
_atom_site_aniso_U_11
_atom_site_aniso_U_22
_atom_site_aniso_U_33
_atom_site_aniso_U_23
_atom_site_aniso_U_13
_atom_site_aniso_U_12
U1 0.01460(9) 0.01521(10) 0.01834(10) -0.00021(14) 0.00111(6) 0.00009(13)
C3 0.0170(19) 0.026(2) 0.026(2) 0.0053(19) 0.0050(16) 0.0042(16)
N1 0.0202(17) 0.026(2) 0.026(2) -0.0001(16) 0.0018(14) 0.0026(14)
N2 0.0210(16) 0.0227(19) 0.0235(19) -0.0036(16) 0.0014(14) -0.0002(14)
C2 0.023(2) 0.018(2) 0.023(2) -0.0022(18) 0.0034(17) -0.0032(16)
C1 0.0195(19) 0.024(2) 0.027(2) -0.0055(19) 0.0027(17) -0.0010(17)
N3 0.0289(18) 0.025(2) 0.0240(19) 0.0021(16) 0.0023(15) -0.0020(15)
C4 0.038(2) 0.024(2) 0.028(2) -0.003(2) 0.0024(19) -0.0062(19)
C8 0.025(2) 0.026(3) 0.027(2) -0.006(2) -0.0049(18) -0.0044(18)
C24 0.022(2) 0.030(3) 0.037(3) -0.005(2) 0.0035(18) 0.0051(18)
C18 0.026(2) 0.023(2) 0.020(2) 0.0037(18) 0.0037(17) 0.0027(17)
C17 0.042(3) 0.026(3) 0.039(3) 0.002(2) -0.004(2) 0.004(2)
C25 0.042(3) 0.051(3) 0.038(3) -0.006(3) 0.015(2) 0.005(2)
C33 0.022(2) 0.040(3) 0.037(3) 0.006(2) 0.0009(19) -0.0019(19)
C30 0.043(3) 0.030(3) 0.060(4) -0.001(3) 0.005(3) -0.011(2)
C13 0.037(3) 0.032(3) 0.040(3) 0.000(2) -0.002(2) 0.001(2)
C28 0.020(2) 0.020(2) 0.031(3) -0.0032(19) 0.0036(17) 0.0080(17)
C14 0.026(2) 0.024(2) 0.031(3) 0.007(2) 0.005(2) 0.0017(18)
C11 0.065(3) 0.037(3) 0.029(3) 0.007(2) -0.020(3) -0.019(3)
C20 0.047(3) 0.043(3) 0.050(3) -0.008(3) 0.014(2) 0.010(3)
C21 0.033(3) 0.052(3) 0.051(3) 0.014(3) 0.021(2) 0.014(2)
C5 0.039(3) 0.024(2) 0.045(3) -0.009(2) -0.001(2) -0.002(2)
C23 0.032(2) 0.043(3) 0.044(3) -0.006(2) 0.006(2) -0.002(2)
C10 0.055(3) 0.038(3) 0.030(3) -0.004(2) 0.005(2) -0.012(3)
C7 0.082(4) 0.035(3) 0.033(3) 0.002(2) 0.003(3) -0.020(3)
C22 0.026(2) 0.058(4) 0.056(3) 0.000(3) 0.010(2) -0.007(2)
C32 0.032(2) 0.049(3) 0.034(3) -0.001(3) -0.006(2) 0.004(2)
C27 0.036(3) 0.064(4) 0.074(4) -0.040(3) -0.002(3) 0.011(3)
C26 0.060(3) 0.029(3) 0.049(3) -0.001(2) 0.018(3) 0.011(2)
C29 0.040(3) 0.037(4) 0.041(3) 0.008(2) -0.002(2) -0.0010(19)
C31 0.030(2) 0.041(3) 0.047(3) -0.012(2) 0.001(2) -0.005(2)
C15 0.032(3) 0.067(4) 0.054(4) 0.027(3) 0.015(2) 0.017(3)
C12 0.048(3) 0.029(3) 0.054(4) 0.003(3) -0.018(3) 0.000(2)
C9 0.037(3) 0.030(3) 0.031(3) -0.002(2) 0.001(2) -0.003(2)
C6 0.033(3) 0.036(3) 0.077(4) -0.006(3) 0.010(3) -0.008(2)
C16 0.039(3) 0.036(3) 0.038(3) 0.005(2) -0.008(2) -0.003(2)
C19 0.034(2) 0.042(4) 0.046(3) -0.005(3) 0.006(2) 0.005(2)
C36 0.044(3) 0.082(5) 0.061(4) -0.028(4) 0.000(3) 0.010(3)
C38 0.052(3) 0.070(4) 0.025(2) 0.008(3) 0.007(2) 0.018(3)
C37 0.051(3) 0.076(4) 0.038(3) 0.001(3) 0.006(3) 0.018(3)
C35 0.186(12) 0.193(14) 0.166(12) 0.077(11) 0.077(10) 0.051(10)

loop_
_atom_type_symbol
_atom_type_description
_atom_type_scat_dispersion_real
_atom_type_scat_dispersion_imag
_atom_type_scat_source
C C 0.0033 0.0016 'International Tables Vol C Tables 4.2.6.8 and 6.1.1.4'
H H 0.0000 0.0000 'International Tables Vol C Tables 4.2.6.8 and 6.1.1.4'
N N 0.0061 0.0033 'International Tables Vol C Tables 4.2.6.8 and 6.1.1.4'
U U -9.6767 9.6646 'International Tables Vol C Tables 4.2.6.8 and 6.1.1.4'

loop_
_geom_angle_atom_site_label_1
_geom_angle_atom_site_label_2
_geom_angle_atom_site_label_3
_geom_angle
_geom_angle_site_symmetry_1
_geom_angle_site_symmetry_3
N1 U1 N1 180.0 . 3_665
N1 U1 N2 90.72(12) . .
N1 U1 N2 89.28(12) 3_665 .
N1 U1 N2 89.28(12) . 3_665
N1 U1 N2 90.71(12) 3_665 3_665
N2 U1 N2 180.0 . 3_665
N1 U1 N3 89.87(12) . .
N1 U1 N3 90.13(12) 3_665 .
N2 U1 N3 92.35(12) . .
N2 U1 N3 87.65(12) 3_665 .
N1 U1 N3 90.13(12) . 3_665
N1 U1 N3 89.87(12) 3_665 3_665
N2 U1 N3 87.65(12) . 3_665
N2 U1 N3 92.36(12) 3_665 3_665
N3 U1 N3 180.0 . 3_665
N3 C3 C28 119.3(4) . .
N3 C3 C24 122.4(4) . .
C28 C3 C24 118.2(3) . .
C1 N1 U1 171.6(3) . .
C2 N2 U1 176.3(3) . .
N2 C2 C18 119.6(4) . .
N2 C2 C14 123.2(3) . .
C18 C2 C14 117.3(3) . .
N1 C1 C8 117.9(4) . .
N1 C1 C4 123.2(4) . .
C8 C1 C4 118.8(4) . .
C3 N3 U1 178.0(3) . .
C7 C4 C1 110.1(4) . .
C7 C4 C5 109.2(4) . .
C1 C4 C5 110.3(3) . .
C7 C4 C6 110.8(4) . .
C1 C4 C6 107.9(4) . .
C5 C4 C6 108.5(4) . .
C13 C8 C9 118.5(4) . .
C13 C8 C1 119.2(4) . .
C9 C8 C1 122.2(4) . .
C27 C24 C25 109.2(4) . .
C27 C24 C26 109.6(4) . .
C25 C24 C26 108.1(4) . .
C27 C24 C3 110.1(3) . .
C25 C24 C3 109.5(4) . .
C26 C24 C3 110.3(4) . .
C19 C18 C23 118.9(4) . .
C19 C18 C2 120.3(4) . .
C23 C18 C2 120.8(4) . .
C14 C17 H17A 109.5 . .
C14 C17 H17B 109.5 . .
H17A C17 H17B 109.5 . .
C14 C17 H17C 109.5 . .
H17A C17 H17C 109.5 . .
H17B C17 H17C 109.5 . .
C24 C25 H25A 109.5 . .
C24 C25 H25B 109.5 . .
H25A C25 H25B 109.5 . .
C24 C25 H25C 109.5 . .
H25A C25 H25C 109.5 . .
H25B C25 H25C 109.5 . .
C28 C33 C32 121.4(4) . .
C28 C33 H33 119.3 . .
C32 C33 H33 119.3 . .
C31 C30 C29 119.9(5) . .
C31 C30 H30 120.0 . .
C29 C30 H30 120.0 . .
C8 C13 C12 121.1(5) . .
C8 C13 H13 119.4 . .
C12 C13 H13 119.4 . .
C29 C28 C33 117.9(4) . .
C29 C28 C3 119.9(4) . .
C33 C28 C3 122.2(4) . .
C16 C14 C17 108.2(4) . .
C16 C14 C15 109.9(4) . .
C17 C14 C15 109.7(4) . .
C16 C14 C2 110.3(3) . .
C17 C14 C2 109.7(3) . .
C15 C14 C2 108.9(3) . .
C12 C11 C10 119.8(5) . .
C12 C11 H11 120.1 . .
C10 C11 H11 120.1 . .
C21 C20 C19 121.7(5) . .
C21 C20 H20 119.2 . .
C19 C20 H20 119.2 . .
C20 C21 C22 119.1(5) . .
C20 C21 H21 120.5 . .
C22 C21 H21 120.5 . .
C4 C5 H5A 109.5 . .
C4 C5 H5B 109.5 . .
H5A C5 H5B 109.5 . .
C4 C5 H5C 109.5 . .
H5A C5 H5C 109.5 . .
H5B C5 H5C 109.5 . .
C18 C23 C22 120.2(5) . .
C18 C23 H23 119.9 . .
C22 C23 H23 119.9 . .
C9 C10 C11 119.7(5) . .
C9 C10 H10 120.1 . .
C11 C10 H10 120.1 . .
C4 C7 H7A 109.5 . .
C4 C7 H7B 109.5 . .
H7A C7 H7B 109.5 . .
C4 C7 H7C 109.5 . .
H7A C7 H7C 109.5 . .
H7B C7 H7C 109.5 . .
C21 C22 C23 120.7(5) . .
C21 C22 H22 119.7 . .
C23 C22 H22 119.7 . .
C31 C32 C33 119.4(5) . .
C31 C32 H32 120.3 . .
C33 C32 H32 120.3 . .
C24 C27 H27A 109.5 . .
C24 C27 H27B 109.5 . .
H27A C27 H27B 109.5 . .
C24 C27 H27C 109.5 . .
H27A C27 H27C 109.5 . .
H27B C27 H27C 109.5 . .
C24 C26 H26A 109.5 . .
C24 C26 H26B 109.5 . .
H26A C26 H26B 109.5 . .
C24 C26 H26C 109.5 . .
H26A C26 H26C 109.5 . .
H26B C26 H26C 109.5 . .
C28 C29 C30 121.2(5) . .
C28 C29 H29 119.4 . .
C30 C29 H29 119.4 . .
C32 C31 C30 120.1(5) . .
C32 C31 H31 119.9 . .
C30 C31 H31 119.9 . .
C14 C15 H15A 109.5 . .
C14 C15 H15B 109.5 . .
H15A C15 H15B 109.5 . .
C14 C15 H15C 109.5 . .
H15A C15 H15C 109.5 . .
H15B C15 H15C 109.5 . .
C11 C12 C13 120.2(5) . .
C11 C12 H12 119.9 . .
C13 C12 H12 119.9 . .
C10 C9 C8 120.6(5) . .
C10 C9 H9 119.7 . .
C8 C9 H9 119.7 . .
C4 C6 H6A 109.5 . .
C4 C6 H6B 109.5 . .
H6A C6 H6B 109.5 . .
C4 C6 H6C 109.5 . .
H6A C6 H6C 109.5 . .
H6B C6 H6C 109.5 . .
C14 C16 H16A 109.5 . .
C14 C16 H16B 109.5 . .
H16A C16 H16B 109.5 . .
C14 C16 H16C 109.5 . .
H16A C16 H16C 109.5 . .
H16B C16 H16C 109.5 . .
C18 C19 C20 119.5(5) . .
C18 C19 H19 120.3 . .
C20 C19 H19 120.3 . .
C35 C36 C38 116.5(8) . .
C35 C36 C37 117.8(9) . .
C38 C36 C37 125.7(6) . .
C37 C38 C36 117.6(5) 3 .
C37 C38 H38 121.2 3 .
C36 C38 H38 121.2 . .
C38 C37 C36 116.7(6) 3 .
C38 C37 H37 121.7 3 .
C36 C37 H37 121.7 . .
C36 C35 H35A 109.5 . .
C36 C35 H35B 109.5 . .
H35A C35 H35B 109.5 . .
C36 C35 H35C 109.5 . .
H35A C35 H35C 109.5 . .
H35B C35 H35C 109.5 . .

loop_
_geom_bond_atom_site_label_1
_geom_bond_atom_site_label_2
_geom_bond_distance
_geom_bond_site_symmetry_2
U1 N1 2.173(3) .
U1 N1 2.173(3) 3_665
U1 N2 2.175(3) .
U1 N2 2.175(3) 3_665
U1 N3 2.181(3) .
U1 N3 2.181(3) 3_665
C3 N3 1.270(5) .
C3 C28 1.499(5) .
C3 C24 1.544(6) .
N1 C1 1.266(5) .
N2 C2 1.260(5) .
C2 C18 1.514(5) .
C2 C14 1.547(5) .
C1 C8 1.499(6) .
C1 C4 1.534(6) .
C4 C7 1.524(6) .
C4 C5 1.539(6) .
C4 C6 1.542(6) .
C8 C13 1.376(6) .
C8 C9 1.387(6) .
C24 C27 1.519(6) .
C24 C25 1.528(6) .
C24 C26 1.532(6) .
C18 C19 1.378(6) .
C18 C23 1.383(6) .
C17 C14 1.532(6) .
C17 H17A 0.9600 .
C17 H17B 0.9600 .
C17 H17C 0.9600 .
C25 H25A 0.9600 .
C25 H25B 0.9600 .
C25 H25C 0.9600 .
C33 C28 1.386(6) .
C33 C32 1.399(6) .
C33 H33 0.9300 .
C30 C31 1.377(7) .
C30 C29 1.393(6) .
C30 H30 0.9300 .
C13 C12 1.379(6) .
C13 H13 0.9300 .
C28 C29 1.384(6) .
C14 C16 1.524(6) .
C14 C15 1.532(6) .
C11 C12 1.368(7) .
C11 C10 1.386(7) .
C11 H11 0.9300 .
C20 C21 1.359(7) .
C20 C19 1.393(6) .
C20 H20 0.9300 .
C21 C22 1.360(7) .
C21 H21 0.9300 .
C5 H5A 0.9600 .
C5 H5B 0.9600 .
C5 H5C 0.9600 .
C23 C22 1.396(6) .
C23 H23 0.9300 .
C10 C9 1.385(6) .
C10 H10 0.9300 .
C7 H7A 0.9600 .
C7 H7B 0.9600 .
C7 H7C 0.9600 .
C22 H22 0.9300 .
C32 C31 1.374(7) .
C32 H32 0.9300 .
C27 H27A 0.9600 .
C27 H27B 0.9600 .
C27 H27C 0.9600 .
C26 H26A 0.9600 .
C26 H26B 0.9600 .
C26 H26C 0.9600 .
C29 H29 0.9300 .
C31 H31 0.9300 .
C15 H15A 0.9600 .
C15 H15B 0.9600 .
C15 H15C 0.9600 .
C12 H12 0.9300 .
C9 H9 0.9300 .
C6 H6A 0.9600 .
C6 H6B 0.9600 .
C6 H6C 0.9600 .
C16 H16A 0.9600 .
C16 H16B 0.9600 .
C16 H16C 0.9600 .
C19 H19 0.9300 .
C36 C35 1.268(13) .
C36 C38 1.355(9) .
C36 C37 1.384(9) .
C38 C37 1.353(8) 3
C38 H38 0.9300 .
C37 C38 1.353(8) 3
C37 H37 0.9300 .
C35 H35A 0.9600 .
C35 H35B 0.9600 .
C35 H35C 0.9600 .

loop_
_geom_torsion_atom_site_label_1
_geom_torsion_atom_site_label_2
_geom_torsion_atom_site_label_3
_geom_torsion_atom_site_label_4
_geom_torsion
_geom_torsion_site_symmetry_1
_geom_torsion_site_symmetry_4
N1 U1 N1 C1 -175(5) 3_665 .
N2 U1 N1 C1 18.7(19) . .
N2 U1 N1 C1 -161.3(19) 3_665 .
N3 U1 N1 C1 -73.7(19) . .
N3 U1 N1 C1 106.3(19) 3_665 .
N1 U1 N2 C2 81(5) . .
N1 U1 N2 C2 -99(5) 3_665 .
N2 U1 N2 C2 -139(6) 3_665 .
N3 U1 N2 C2 170(5) . .
N3 U1 N2 C2 -10(5) 3_665 .
U1 N2 C2 C18 9(5) . .
U1 N2 C2 C14 -170(4) . .
U1 N1 C1 C8 -4(2) . .
U1 N1 C1 C4 171.2(17) . .
C28 C3 N3 U1 -47(9) . .
C24 C3 N3 U1 135(9) . .
N1 U1 N3 C3 51(9) . .
N1 U1 N3 C3 -129(9) 3_665 .
N2 U1 N3 C3 -39(9) . .
N2 U1 N3 C3 141(9) 3_665 .
N3 U1 N3 C3 40(9) 3_665 .
N1 C1 C4 C7 3.8(6) . .
C8 C1 C4 C7 178.9(4) . .
N1 C1 C4 C5 124.4(4) . .
C8 C1 C4 C5 -60.5(5) . .
N1 C1 C4 C6 -117.3(4) . .
C8 C1 C4 C6 57.8(5) . .
N1 C1 C8 C13 76.5(5) . .
C4 C1 C8 C13 -98.9(5) . .
N1 C1 C8 C9 -100.3(5) . .
C4 C1 C8 C9 84.3(5) . .
N3 C3 C24 C27 5.0(6) . .
C28 C3 C24 C27 -172.6(4) . .
N3 C3 C24 C25 125.0(4) . .
C28 C3 C24 C25 -52.5(5) . .
N3 C3 C24 C26 -116.1(4) . .
C28 C3 C24 C26 66.3(5) . .
N2 C2 C18 C19 -85.6(5) . .
C14 C2 C18 C19 93.5(5) . .
N2 C2 C18 C23 91.9(5) . .
C14 C2 C18 C23 -89.0(5) . .
C9 C8 C13 C12 -0.3(7) . .
C1 C8 C13 C12 -177.3(4) . .
C32 C33 C28 C29 0.1(6) . .
C32 C33 C28 C3 -178.4(4) . .
N3 C3 C28 C29 -75.1(5) . .
C24 C3 C28 C29 102.5(5) . .
N3 C3 C28 C33 103.3(5) . .
C24 C3 C28 C33 -79.1(5) . .
N2 C2 C14 C16 123.2(4) . .
C18 C2 C14 C16 -55.9(5) . .
N2 C2 C14 C17 -117.7(4) . .
C18 C2 C14 C17 63.2(5) . .
N2 C2 C14 C15 2.4(6) . .
C18 C2 C14 C15 -176.6(4) . .
C19 C20 C21 C22 0.9(8) . .
C19 C18 C23 C22 -1.1(7) . .
C2 C18 C23 C22 -178.6(4) . .
C12 C11 C10 C9 -0.3(7) . .
C20 C21 C22 C23 0.2(8) . .
C18 C23 C22 C21 -0.1(8) . .
C28 C33 C32 C31 -1.1(7) . .
C33 C28 C29 C30 1.2(7) . .
C3 C28 C29 C30 179.7(4) . .
C31 C30 C29 C28 -1.6(7) . .
C33 C32 C31 C30 0.7(7) . .
C29 C30 C31 C32 0.6(7) . .
C10 C11 C12 C13 0.1(7) . .
C8 C13 C12 C11 0.2(7) . .
C11 C10 C9 C8 0.2(7) . .
C13 C8 C9 C10 0.1(6) . .
C1 C8 C9 C10 176.9(4) . .
C23 C18 C19 C20 2.2(7) . .
C2 C18 C19 C20 179.7(4) . .
C21 C20 C19 C18 -2.2(8) . .
C35 C36 C38 C37 -179.8(8) . 3
C37 C36 C38 C37 1.2(10) . 3
C35 C36 C37 C38 179.8(8) . 3
C38 C36 C37 C38 -1.2(9) . 3
